data_2242581
loop_
_publ_author_name
'Malek, Tanvirbanu J.'
'Gandhi, Sahaj A.'
'Barot, Vijay'
'Patel, Mukesh'
'Patel, Urmila H.'

_publ_section_title
;
 Crystal structure and Hirshfeld surface analysis of methyl
 4-[(<i>E</i>)-2-(5-bromo-2-methoxybenzylidene)hydrazinyl]-3-nitrobenzoate
;
_journal_coeditor_code DX2007
_journal_issue 9
_journal_name_full 'Acta Crystallographica Section E'
_journal_page_first 1239
_journal_page_last 1243
_journal_paper_doi 10.1107/S2056989018011325
_journal_volume 74
_journal_year 2018
_chemical_formula_iupac 'C16 H14 Br N3 O5'
_chemical_formula_moiety 'C16 H14 Br N3 O5'
_chemical_formula_sum 'C16 H14 Br N3 O5'
_chemical_formula_weight 408.21
_chemical_name_systematic
;
Methyl
4-[(<i>E</i>)-2-(5-bromo-2-methoxybenzylidene)hydrazinyl]-3-nitrobenzoate
;
_space_group_crystal_system monoclinic
_space_group_IT_number 14
_space_group_name_Hall '-P 2yn'
_space_group_name_H-M_alt 'P 1 21/n 1'
_symmetry_space_group_name_Hall '-P 2yn'
_symmetry_space_group_name_H-M 'P 1 21/n 1'
_atom_sites_solution_hydrogens mixed
_audit_creation_method SHELXL-2016/4
_cell_angle_alpha 90
_cell_angle_beta 106.558(14)
_cell_angle_gamma 90
_cell_formula_units_Z 4
_cell_length_a 8.3262(11)
_cell_length_b 14.8369(19)
_cell_length_c 14.0764(13)
_cell_measurement_reflns_used 1261
_cell_measurement_temperature 293(2)
_cell_measurement_theta_max 23.24
_cell_measurement_theta_min 3.31
_cell_volume 1666.8(4)
_computing_cell_refinement
;
SAINT (Bruker, 2008)
;
_computing_data_collection
;
APEX2 (Bruker, 2008)
;
_computing_data_reduction
;
SAINT (Bruker, 2008)
;
_computing_molecular_graphics
;
PLATON (Spek, 2009)
;
_computing_publication_material
;
SHELXL97 (Sheldrick, 2008)
;
_computing_structure_refinement
;
SHELXL97 (Sheldrick, 2008)
;
_computing_structure_solution
;
SHELXS97 (Sheldrick, 2008)
;
_diffrn_ambient_temperature 293(2)
_diffrn_measured_fraction_theta_full 0.986
_diffrn_measured_fraction_theta_max 0.720
_diffrn_measurement_device_type 'Bruker APEXII CCD'
_diffrn_measurement_method '\f and \w scans'
_diffrn_radiation_type MoK\a
_diffrn_radiation_wavelength 0.71073
_diffrn_reflns_av_R_equivalents 0.0646
_diffrn_reflns_limit_h_max 11
_diffrn_reflns_limit_h_min -10
_diffrn_reflns_limit_k_max 10
_diffrn_reflns_limit_k_min -19
_diffrn_reflns_limit_l_max 18
_diffrn_reflns_limit_l_min -9
_diffrn_reflns_number 4830
_diffrn_reflns_theta_full 25.000
_diffrn_reflns_theta_max 28.998
_diffrn_reflns_theta_min 3.623
_exptl_absorpt_coefficient_mu 2.499
_exptl_absorpt_correction_T_max 1.00000
_exptl_absorpt_correction_T_min 0.66556
_exptl_absorpt_correction_type multi-scan
_exptl_absorpt_process_details
;
(North <i>et al.</i>,  1968)
;
_exptl_crystal_colour yellow
_exptl_crystal_density_diffrn 1.627
_exptl_crystal_description Plate
_exptl_crystal_F_000 824
_exptl_crystal_size_max 0.09
_exptl_crystal_size_mid 0.08
_exptl_crystal_size_min 0.06
_refine_diff_density_max 0.657
_refine_diff_density_min -0.692
_refine_ls_extinction_coef 0.0076(10)
_refine_ls_extinction_expression Fc^*^=kFc[1+0.001xFc^2^\l^3^/sin(2\q)]^-1/4^
_refine_ls_extinction_method
;
SHELXL97 (Sheldrick, 2008)
;
_refine_ls_goodness_of_fit_ref 1.088
_refine_ls_hydrogen_treatment mixed
_refine_ls_matrix_type full
_refine_ls_number_parameters 235
_refine_ls_number_reflns 3187
_refine_ls_number_restraints 0
_refine_ls_restrained_S_all 1.088
_refine_ls_R_factor_all 0.1859
_refine_ls_R_factor_gt 0.0964
_refine_ls_shift/su_max 0.000
_refine_ls_shift/su_mean 0.000
_refine_ls_structure_factor_coef Fsqd
_refine_ls_weighting_details 'w=1/[\s^2^(Fo^2^)+(0.0381P)^2^+5.1653P] where P=(Fo^2^+2Fc^2^)/3'
_refine_ls_weighting_scheme calc
_refine_ls_wR_factor_gt 0.1572
_refine_ls_wR_factor_ref 0.2019
_reflns_number_gt 1726
_reflns_number_total 3187
_reflns_threshold_expression 'I > 2\s(I)'
_cod_data_source_file dx2007sup1.cif
_cod_data_source_block I
_cod_database_code 2242581
_shelx_space_group_comment
;
The symmetry employed for this shelxl refinement is uniquely defined
by the following loop, which should always be used as a source of
symmetry information in preference to the above space-group names.
They are only intended as comments.
;
_shelx_estimated_absorpt_t_min 0.66556
_shelx_estimated_absorpt_t_max 1.00000

loop_
_space_group_symop_operation_xyz
'x, y, z'
'-x+1/2, y+1/2, -z+1/2'
'-x, -y, -z'
'x-1/2, -y-1/2, z-1/2'

loop_
_atom_site_type_symbol
_atom_site_label
_atom_site_fract_x
_atom_site_fract_y
_atom_site_fract_z
_atom_site_U_iso_or_equiv
_atom_site_adp_type
_atom_site_calc_flag
_atom_site_occupancy
C C1 0.3935(9) 0.2162(5) 0.6270(5) 0.038(2) Uani d 1
H H1 0.415174 0.223200 0.695123 0.046 Uiso calc 1
C C2 0.2457(9) 0.1749(5) 0.5739(5) 0.0348(19) Uani d 1
C C3 0.2169(9) 0.1645(5) 0.4728(5) 0.0339(18) Uani d 1
H H3 0.118584 0.137270 0.435409 0.041 Uiso calc 1
C C4 0.3340(9) 0.1944(5) 0.4272(5) 0.0328(18) Uani d 1
C C5 0.4810(9) 0.2391(5) 0.4784(5) 0.0308(17) Uani d 1
C C6 0.5083(9) 0.2468(6) 0.5818(5) 0.040(2) Uani d 1
H H6 0.606744 0.273342 0.620051 0.049 Uiso calc 1
C C7 0.1197(10) 0.1486(6) 0.6245(6) 0.0386(19) Uani d 1
C C8 -0.1484(10) 0.0834(7) 0.6023(6) 0.061(3) Uani d 1
H H8A -0.236862 0.055874 0.551367 0.091 Uiso calc 1
H H8B -0.107222 0.041302 0.655468 0.091 Uiso calc 1
H H8C -0.190635 0.135968 0.626904 0.091 Uiso calc 1
C C9 0.8528(10) 0.3310(6) 0.4527(5) 0.040(2) Uani d 1
C C10 1.0108(9) 0.3711(6) 0.5111(5) 0.0373(19) Uani d 1
C C11 1.1267(10) 0.4052(5) 0.4648(6) 0.040(2) Uani d 1
C C12 1.2709(10) 0.4470(6) 0.5203(6) 0.046(2) Uani d 1
H H12 1.345065 0.471252 0.488742 0.055 Uiso calc 1
C C13 1.3069(10) 0.4532(6) 0.6226(6) 0.052(2) Uani d 1
H H13 1.404718 0.480982 0.659877 0.063 Uiso calc 1
C C14 1.1940(10) 0.4174(6) 0.6681(5) 0.043(2) Uani d 1
C C15 1.0485(9) 0.3762(5) 0.6140(5) 0.0357(18) Uani d 1
H H15 0.975310 0.351682 0.646202 0.043 Uiso calc 1
C C16 1.1856(12) 0.4401(7) 0.3120(6) 0.069(3) Uani d 1
H H16A 1.141419 0.428322 0.242387 0.104 Uiso calc 1
H H16B 1.185656 0.503869 0.323555 0.104 Uiso calc 1
H H16C 1.298062 0.417511 0.335016 0.104 Uiso calc 1
N N1 0.2911(8) 0.1797(5) 0.3208(4) 0.0370(16) Uani d 1
N N2 0.5978(8) 0.2714(5) 0.4364(5) 0.0424(18) Uani d 1
N N3 0.7457(8) 0.3049(5) 0.4962(4) 0.0393(16) Uani d 1
O O1 -0.0146(7) 0.1088(4) 0.5621(4) 0.0494(16) Uani d 1
O O2 0.1325(7) 0.1613(4) 0.7107(4) 0.0548(17) Uani d 1
O O3 0.1809(8) 0.1260(5) 0.2817(4) 0.0612(18) Uani d 1
O O4 0.3693(6) 0.2228(4) 0.2728(3) 0.0544(17) Uani d 1
O O5 1.0838(7) 0.3963(4) 0.3644(4) 0.0545(17) Uani d 1
Br BR1 1.24638(13) 0.41918(8) 0.80847(6) 0.0681(5) Uani d 1
H H2A 0.576(7) 0.270(4) 0.375(4) 0.014(16) Uiso d 1
H H9 0.825(7) 0.329(4) 0.386(4) 0.012(15) Uiso d 1

loop_
_atom_site_aniso_label
_atom_site_aniso_U_11
_atom_site_aniso_U_22
_atom_site_aniso_U_33
_atom_site_aniso_U_12
_atom_site_aniso_U_13
_atom_site_aniso_U_23
C1 0.037(4) 0.050(6) 0.025(3) 0.001(4) 0.004(4) 0.002(4)
C2 0.035(4) 0.046(5) 0.025(3) 0.004(4) 0.011(3) 0.004(3)
C3 0.033(4) 0.040(5) 0.028(3) 0.005(4) 0.007(3) 0.004(3)
C4 0.038(4) 0.040(5) 0.020(3) 0.002(4) 0.008(3) -0.003(3)
C5 0.025(4) 0.039(5) 0.028(3) 0.001(4) 0.006(3) -0.003(3)
C6 0.033(4) 0.056(6) 0.030(3) -0.003(4) 0.006(4) -0.005(4)
C7 0.038(4) 0.041(6) 0.039(4) 0.008(4) 0.016(4) 0.004(4)
C8 0.038(5) 0.091(8) 0.059(5) -0.003(5) 0.022(4) 0.007(5)
C9 0.037(5) 0.051(6) 0.027(4) 0.002(4) 0.004(4) -0.001(4)
C10 0.032(4) 0.044(5) 0.035(4) 0.007(4) 0.008(4) 0.003(4)
C11 0.035(4) 0.040(6) 0.042(4) 0.006(4) 0.010(4) 0.004(4)
C12 0.039(5) 0.042(6) 0.056(5) -0.008(4) 0.012(4) -0.001(4)
C13 0.039(5) 0.055(6) 0.060(5) 0.000(4) 0.011(5) 0.003(5)
C14 0.044(5) 0.042(6) 0.037(4) 0.003(4) 0.002(4) -0.001(4)
C15 0.031(4) 0.037(5) 0.038(4) -0.006(4) 0.007(4) -0.003(4)
C16 0.073(6) 0.095(9) 0.052(5) -0.006(6) 0.037(5) 0.010(5)
N1 0.034(4) 0.053(5) 0.025(3) 0.001(3) 0.011(3) 0.003(3)
N2 0.038(4) 0.064(5) 0.025(3) -0.002(4) 0.008(3) -0.004(3)
N3 0.033(4) 0.053(5) 0.030(3) -0.009(3) 0.004(3) -0.003(3)
O1 0.044(3) 0.070(5) 0.040(3) -0.005(3) 0.021(3) 0.000(3)
O2 0.060(4) 0.079(5) 0.031(3) 0.002(3) 0.023(3) 0.000(3)
O3 0.065(4) 0.081(5) 0.032(3) -0.035(4) 0.004(3) -0.012(3)
O4 0.046(3) 0.090(5) 0.028(3) -0.012(3) 0.013(3) -0.001(3)
O5 0.054(4) 0.075(5) 0.038(3) -0.008(3) 0.020(3) 0.005(3)
BR1 0.0721(8) 0.0855(9) 0.0375(5) -0.0200(6) 0.0007(5) -0.0053(5)

loop_
_atom_type_symbol
_atom_type_description
_atom_type_scat_dispersion_real
_atom_type_scat_dispersion_imag
_atom_type_scat_source
C C 0.0033 0.0016 'International Tables Vol C Tables 4.2.6.8 and 6.1.1.4'
H H 0.0000 0.0000 'International Tables Vol C Tables 4.2.6.8 and 6.1.1.4'
N N 0.0061 0.0033 'International Tables Vol C Tables 4.2.6.8 and 6.1.1.4'
O O 0.0106 0.0060 'International Tables Vol C Tables 4.2.6.8 and 6.1.1.4'
Br Br -0.2901 2.4595 'International Tables Vol C Tables 4.2.6.8 and 6.1.1.4'

loop_
_geom_angle_atom_site_label_1
_geom_angle_atom_site_label_2
_geom_angle_atom_site_label_3
_geom_angle
C6 C1 C2 121.8(6)
C6 C1 H1 119.1
C2 C1 H1 119.1
C3 C2 C1 118.1(7)
C3 C2 C7 121.8(7)
C1 C2 C7 120.0(6)
C2 C3 C4 120.2(7)
C2 C3 H3 119.9
C4 C3 H3 119.9
C3 C4 C5 122.8(6)
C3 C4 N1 115.5(7)
C5 C4 N1 121.7(6)
N2 C5 C4 124.8(6)
N2 C5 C6 119.6(7)
C4 C5 C6 115.5(6)
C1 C6 C5 121.6(7)
C1 C6 H6 119.2
C5 C6 H6 119.2
O2 C7 O1 123.1(7)
O2 C7 C2 125.0(8)
O1 C7 C2 111.9(6)
O1 C8 H8A 109.5
O1 C8 H8B 109.5
H8A C8 H8B 109.5
O1 C8 H8C 109.5
H8A C8 H8C 109.5
H8B C8 H8C 109.5
N3 C9 C10 119.5(7)
N3 C9 H9 119(4)
C10 C9 H9 121(4)
C15 C10 C11 118.9(7)
C15 C10 C9 120.3(7)
C11 C10 C9 120.8(7)
O5 C11 C12 124.1(7)
O5 C11 C10 115.8(7)
C12 C11 C10 120.1(7)
C11 C12 C13 120.9(8)
C11 C12 H12 119.5
C13 C12 H12 119.5
C14 C13 C12 118.6(8)
C14 C13 H13 120.7
C12 C13 H13 120.7
C15 C14 C13 121.5(7)
C15 C14 BR1 119.1(6)
C13 C14 BR1 119.4(6)
C14 C15 C10 120.0(7)
C14 C15 H15 120.0
C10 C15 H15 120.0
O5 C16 H16A 109.5
O5 C16 H16B 109.5
H16A C16 H16B 109.5
O5 C16 H16C 109.5
H16A C16 H16C 109.5
H16B C16 H16C 109.5
O3 N1 O4 122.3(6)
O3 N1 C4 119.6(6)
O4 N1 C4 118.0(6)
C5 N2 N3 119.2(6)
C5 N2 H2A 118(4)
N3 N2 H2A 122(4)
C9 N3 N2 116.3(6)
C7 O1 C8 116.8(6)
C11 O5 C16 118.2(7)

loop_
_geom_bond_atom_site_label_1
_geom_bond_atom_site_label_2
_geom_bond_distance
C1 C6 1.369(10)
C1 C2 1.386(10)
C1 H1 0.9300
C2 C3 1.383(9)
C2 C7 1.479(10)
C3 C4 1.385(9)
C3 H3 0.9300
C4 C5 1.399(10)
C4 N1 1.454(8)
C5 N2 1.361(9)
C5 C6 1.411(9)
C6 H6 0.9300
C7 O2 1.201(8)
C7 O1 1.346(9)
C8 O1 1.437(9)
C8 H8A 0.9600
C8 H8B 0.9600
C8 H8C 0.9600
C9 N3 1.277(9)
C9 C10 1.464(11)
C9 H9 0.90(5)
C10 C15 1.394(9)
C10 C11 1.404(10)
C11 O5 1.362(9)
C11 C12 1.379(11)
C12 C13 1.388(11)
C12 H12 0.9300
C13 C14 1.385(11)
C13 H13 0.9300
C14 C15 1.377(10)
C14 BR1 1.899(7)
C15 H15 0.9300
C16 O5 1.428(9)
C16 H16A 0.9600
C16 H16B 0.9600
C16 H16C 0.9600
N1 O3 1.221(8)
N1 O4 1.240(7)
N2 N3 1.371(8)
N2 H2A 0.83(6)

loop_
_geom_hbond_atom_site_label_D
_geom_hbond_atom_site_label_H
_geom_hbond_atom_site_label_A
_geom_hbond_site_symmetry_D
_geom_hbond_site_symmetry_H
_geom_hbond_site_symmetry_A
_geom_hbond_distance_DH
_geom_hbond_distance_HA
_geom_hbond_distance_DA
_geom_hbond_angle_DHA
_geom_hbond_publ_flag
N2 H2A O4 1_555 1_555 1_555 0.83 2.03 2.635(3) 129 yes
C3 H3 O1 1_555 1_555 1_555 0.93 2.39 2.712(4) 100 yes
C6 H6 N3 1_555 1_555 1_555 0.93 2.40 2.731(4) 101 yes
C6 H6 O4 1_555 1_555 4_555 0.93 2.59 3.444(5) 152 yes
C15 H15 O4 1_555 1_555 4_555 0.93 2.46 3.358(4) 161 yes

_cod_database_fobs_code 2242581
